data_7242947
loop_
_publ_author_name
'Yin, Haiting'
'Ma, Qin'
'Wang, Yushan'
'Gu, Xiaoxia'
'Feng, Zhijun'
'Wu, Yunjun'
'Wang, Ming'
'Wang, Shaoyin'

_publ_section_title
;
 Synthesis of tetrahydro-\b-carbolines from 2-indolylmethyl azides and
 propargylic alcohols
;
_journal_issue 32
_journal_name_full 'RSC Advances'
_journal_page_first 19639
_journal_page_last 19646
_journal_paper_doi 10.1039/D1RA03022A
_journal_volume 11
_journal_year 2021
_chemical_formula_moiety 'C30 H22 N4, [+ solvents]'
_chemical_formula_sum 'C30 H22 N4'
_chemical_formula_weight 438.51
_space_group_crystal_system monoclinic
_space_group_IT_number 14
_space_group_name_Hall '-P 2yn'
_space_group_name_H-M_alt 'P 1 21/n 1'
_atom_sites_solution_hydrogens geom
_atom_sites_solution_primary dual
_audit_creation_date 2021-03-24
_audit_creation_method
;
Olex2 1.3
(compiled 2020.11.12 svn.r5f609507 for OlexSys, GUI svn.r6272)
;
_audit_update_record
;
2021-03-24 deposited with the CCDC.	2021-05-21 downloaded from the CCDC.
;
_cell_angle_alpha 90
_cell_angle_beta 101.9730(10)
_cell_angle_gamma 90
_cell_formula_units_Z 4
_cell_length_a 12.3091(8)
_cell_length_b 14.2045(9)
_cell_length_c 16.5877(11)
_cell_measurement_reflns_used 8019
_cell_measurement_temperature 293(2)
_cell_measurement_theta_max 26.799
_cell_measurement_theta_min 2.217
_cell_volume 2837.2(3)
_computing_cell_refinement 'SAINT v7.34A (Bruker, 200?)'
_computing_data_collection 'Bruker SMART'
_computing_data_reduction 'SAINT v7.34A (Bruker, 200?)'
_computing_molecular_graphics 'Olex2 1.3 (Dolomanov et al., 2009)'
_computing_publication_material 'Olex2 1.3 (Dolomanov et al., 2009)'
_computing_structure_refinement 'SHELXL 2018/3 (Sheldrick, 2015)'
_computing_structure_solution 'SHELXS-97 (Sheldrick, 1990)'
_diffrn_ambient_temperature 293.15
_diffrn_measured_fraction_theta_full 0.999
_diffrn_measured_fraction_theta_max 0.996
_diffrn_measurement_device_type 'CCD area detector'
_diffrn_measurement_method 'phi and omega scans'
_diffrn_radiation_monochromator graphite
_diffrn_radiation_type MoK\a
_diffrn_radiation_wavelength 0.71073
_diffrn_reflns_av_R_equivalents 0.0314
_diffrn_reflns_av_unetI/netI 0.0325
_diffrn_reflns_Laue_measured_fraction_full 0.999
_diffrn_reflns_Laue_measured_fraction_max 0.996
_diffrn_reflns_limit_h_max 15
_diffrn_reflns_limit_h_min -15
_diffrn_reflns_limit_k_max 17
_diffrn_reflns_limit_k_min -18
_diffrn_reflns_limit_l_max 21
_diffrn_reflns_limit_l_min -21
_diffrn_reflns_number 23952
_diffrn_reflns_point_group_measured_fraction_full 0.999
_diffrn_reflns_point_group_measured_fraction_max 0.996
_diffrn_reflns_theta_full 25.242
_diffrn_reflns_theta_max 27.440
_diffrn_reflns_theta_min 1.885
_diffrn_source_current 30.0
_diffrn_source_power 1.5
_diffrn_source_voltage 50.0
_exptl_absorpt_coefficient_mu 0.062
_exptl_absorpt_correction_T_max 0.9920
_exptl_absorpt_correction_T_min 0.9902
_exptl_absorpt_correction_type multi-scan
_exptl_absorpt_process_details SADABS
_exptl_crystal_colour colourless
_exptl_crystal_colour_primary colourless
_exptl_crystal_density_diffrn 1.027
_exptl_crystal_density_method 'not measured'
_exptl_crystal_description block
_exptl_crystal_F_000 920
_exptl_crystal_size_max 0.16
_exptl_crystal_size_mid 0.15
_exptl_crystal_size_min 0.13
_refine_diff_density_max 0.158
_refine_diff_density_min -0.200
_refine_diff_density_rms 0.036
_refine_ls_extinction_method none
_refine_ls_goodness_of_fit_ref 1.108
_refine_ls_hydrogen_treatment constr
_refine_ls_matrix_type full
_refine_ls_number_parameters 307
_refine_ls_number_reflns 6452
_refine_ls_number_restraints 1
_refine_ls_restrained_S_all 1.109
_refine_ls_R_factor_all 0.0662
_refine_ls_R_factor_gt 0.0479
_refine_ls_shift/su_max 0.000
_refine_ls_shift/su_mean 0.000
_refine_ls_structure_factor_coef Fsqd
_refine_ls_weighting_details 'w=1/[\s^2^(Fo^2^)+(0.0745P)^2^+0.0612P] where P=(Fo^2^+2Fc^2^)/3'
_refine_ls_weighting_scheme calc
_refine_ls_wR_factor_gt 0.1336
_refine_ls_wR_factor_ref 0.1444
_reflns_Friedel_coverage 0.000
_reflns_number_gt 4408
_reflns_number_total 6452
_reflns_threshold_expression 'I > 2\s(I)'
_cod_data_source_file d1ra03022a2.cif
_cod_data_source_block 140902b_0m
_cod_database_code 7242947
_shelx_shelxl_version_number 2018/3
_shelx_space_group_comment
;
The symmetry employed for this shelxl refinement is uniquely defined
by the following loop, which should always be used as a source of
symmetry information in preference to the above space-group names.
They are only intended as comments.
;
_shelx_estimated_absorpt_t_max 0.992
_shelx_estimated_absorpt_t_min 0.990
_olex2_refinement_description
;
1. Fixed Uiso
 At 1.2 times of:
  All C(H) groups, All C(H,H) groups, All N(H) groups
2. Rigid bond restraints
 C26, C27
 with sigma for 1-2 distances of 0.001 and sigma for 1-3 distances of 0.002
3.a Secondary CH2 refined with riding coordinates:
 C9(H9A,H9B)
3.b Aromatic/amide H refined with riding coordinates:
 N1(H1), C5(H5), C24(H24), C14(H14), C20(H20), C23(H23), C22(H22), C15(H15),
 C21(H21), C4(H4), C3(H3), C2(H2), C30(H30), C18(H18), C16(H16), C26(H26),
 C28(H28), C29(H29), C17(H17), C27(H27)
;
_smtbx_masks_void_probe_radius 1.2
_smtbx_masks_void_truncation_radius 1.2
_olex2_submission_special_instructions 'No special instructions were received'

loop_
_space_group_symop_operation_xyz
'x, y, z'
'-x+1/2, y+1/2, -z+1/2'
'-x, -y, -z'
'x-1/2, -y-1/2, z-1/2'

loop_
_atom_site_label
_atom_site_type_symbol
_atom_site_fract_x
_atom_site_fract_y
_atom_site_fract_z
_atom_site_U_iso_or_equiv
_atom_site_adp_type
_atom_site_occupancy
_atom_site_site_symmetry_order
_atom_site_calc_flag
_atom_site_refinement_flags_posn
_atom_site_refinement_flags_adp
_atom_site_refinement_flags_occupancy
_atom_site_disorder_assembly
_atom_site_disorder_group
C11 C -0.07948(10) 0.43693(9) 0.26446(8) 0.0412(3) Uani 1 1 d . . . . .
N2 N -0.16781(9) 0.48622(8) 0.27914(7) 0.0468(3) Uani 1 1 d . . . . .
C19 C 0.07916(10) 0.42826(8) 0.19440(8) 0.0377(3) Uani 1 1 d . . . . .
C10 C 0.02594(10) 0.48662(9) 0.25424(7) 0.0375(3) Uani 1 1 d . . . . .
C7 C -0.00823(10) 0.58345(9) 0.21953(8) 0.0396(3) Uani 1 1 d . . . . .
N1 N -0.11034(10) 0.71573(8) 0.19945(8) 0.0544(3) Uani 1 1 d . . . . .
H1 H -0.163273 0.754880 0.200676 0.065 Uiso 1 1 calc R U . . .
C13 C 0.10450(11) 0.49845(9) 0.33937(8) 0.0402(3) Uani 1 1 d . . . . .
N4 N -0.21450(11) 0.34382(9) 0.28607(9) 0.0602(3) Uani 1 1 d . . . . .
N3 N -0.24990(10) 0.42989(10) 0.29181(9) 0.0602(3) Uani 1 1 d . . . . .
C12 C -0.11131(11) 0.34432(10) 0.26875(9) 0.0468(3) Uani 1 1 d . . . . .
C6 C 0.04683(11) 0.64978(9) 0.17520(8) 0.0400(3) Uani 1 1 d . . . . .
C5 C 0.14358(12) 0.64950(10) 0.14308(9) 0.0481(3) Uani 1 1 d . . . . .
H5 H 0.189405 0.596829 0.148577 0.058 Uiso 1 1 calc R U . . .
C1 C -0.02058(12) 0.73154(9) 0.16427(9) 0.0480(3) Uani 1 1 d . . . . .
C24 C 0.03008(11) 0.42834(10) 0.11097(8) 0.0462(3) Uani 1 1 d . . . . .
H24 H -0.032183 0.465416 0.091788 0.055 Uiso 1 1 calc R U . . .
C14 C 0.19953(12) 0.55185(11) 0.34688(10) 0.0556(4) Uani 1 1 d . . . . .
H14 H 0.216788 0.578773 0.299993 0.067 Uiso 1 1 calc R U . . .
C20 C 0.17087(12) 0.37246(11) 0.22099(9) 0.0527(4) Uani 1 1 d . . . . .
H20 H 0.204942 0.371618 0.276543 0.063 Uiso 1 1 calc R U . . .
C9 C -0.18424(12) 0.58751(10) 0.27620(10) 0.0542(4) Uani 1 1 d . . . . .
H9A H -0.173282 0.613073 0.331521 0.065 Uiso 1 1 calc R U . . .
H9B H -0.258948 0.602690 0.247107 0.065 Uiso 1 1 calc R U . . .
C8 C -0.10134(11) 0.62734(10) 0.23216(9) 0.0455(3) Uani 1 1 d . . . . .
C25 C -0.05720(12) 0.25356(10) 0.25665(10) 0.0525(4) Uani 1 1 d . . . . .
C23 C 0.07350(14) 0.37351(12) 0.05643(10) 0.0588(4) Uani 1 1 d . . . . .
H23 H 0.040508 0.374262 0.000663 0.071 Uiso 1 1 calc R U . . .
C22 C 0.16453(16) 0.31820(13) 0.08382(11) 0.0702(5) Uani 1 1 d . . . . .
H22 H 0.193407 0.281251 0.046999 0.084 Uiso 1 1 calc R U . . .
C15 C 0.26964(13) 0.56635(12) 0.42218(11) 0.0632(4) Uani 1 1 d . . . . .
H15 H 0.333085 0.602883 0.425361 0.076 Uiso 1 1 calc R U . . .
C21 C 0.21268(15) 0.31772(13) 0.16580(11) 0.0713(5) Uani 1 1 d . . . . .
H21 H 0.274468 0.279981 0.184660 0.086 Uiso 1 1 calc R U . . .
C4 C 0.16926(14) 0.72874(11) 0.10331(10) 0.0577(4) Uani 1 1 d . . . . .
H4 H 0.233446 0.729107 0.082011 0.069 Uiso 1 1 calc R U . . .
C3 C 0.10186(15) 0.80869(12) 0.09391(10) 0.0644(4) Uani 1 1 d . . . . .
H3 H 0.121950 0.861100 0.066741 0.077 Uiso 1 1 calc R U . . .
C2 C 0.00710(14) 0.81089(11) 0.12402(10) 0.0599(4) Uani 1 1 d . . . . .
H2 H -0.037873 0.864113 0.117794 0.072 Uiso 1 1 calc R U . . .
C30 C -0.06935(15) 0.21562(12) 0.17875(12) 0.0701(5) Uani 1 1 d . . . . .
H30 H -0.106025 0.249337 0.133091 0.084 Uiso 1 1 calc R U . . .
C18 C 0.08315(16) 0.45961(15) 0.40939(10) 0.0775(6) Uani 1 1 d . . . . .
H18 H 0.019924 0.422856 0.406438 0.093 Uiso 1 1 calc R U . . .
C16 C 0.24685(16) 0.52768(14) 0.49195(10) 0.0721(5) Uani 1 1 d . . . . .
H16 H 0.293541 0.537794 0.542949 0.087 Uiso 1 1 calc R U . . .
C26 C -0.00275(19) 0.20165(14) 0.32244(14) 0.0863(6) Uani 1 1 d . U . . .
H26 H 0.006057 0.225642 0.375574 0.104 Uiso 1 1 calc R U . . .
C28 C 0.0282(2) 0.07704(16) 0.2338(2) 0.1015(8) Uani 1 1 d . . . . .
H28 H 0.057951 0.018345 0.226118 0.122 Uiso 1 1 calc R U . . .
C29 C -0.0266(2) 0.12692(16) 0.16871(17) 0.0912(6) Uani 1 1 d . . . . .
H29 H -0.036007 0.101367 0.116102 0.109 Uiso 1 1 calc R U . . .
C17 C 0.1538(2) 0.47379(19) 0.48501(11) 0.1013(8) Uani 1 1 d . . . . .
H17 H 0.137483 0.446034 0.531875 0.122 Uiso 1 1 calc R U . . .
C27 C 0.0394(2) 0.11321(17) 0.3099(2) 0.1088(8) Uani 1 1 d . U . . .
H27 H 0.075870 0.078513 0.355002 0.131 Uiso 1 1 calc R U . . .

loop_
_atom_site_aniso_label
_atom_site_aniso_U_11
_atom_site_aniso_U_22
_atom_site_aniso_U_33
_atom_site_aniso_U_23
_atom_site_aniso_U_13
_atom_site_aniso_U_12
C11 0.0401(7) 0.0418(7) 0.0431(7) -0.0017(5) 0.0120(5) -0.0017(6)
N2 0.0420(6) 0.0463(7) 0.0565(7) -0.0034(5) 0.0203(5) -0.0036(5)
C19 0.0398(6) 0.0314(6) 0.0439(7) 0.0023(5) 0.0134(5) -0.0014(5)
C10 0.0369(6) 0.0337(7) 0.0429(7) -0.0003(5) 0.0103(5) -0.0009(5)
C7 0.0393(6) 0.0346(7) 0.0454(7) -0.0012(5) 0.0099(5) 0.0011(5)
N1 0.0505(7) 0.0411(7) 0.0730(8) 0.0010(6) 0.0162(6) 0.0114(5)
C13 0.0440(7) 0.0358(7) 0.0417(7) -0.0017(5) 0.0112(5) 0.0005(5)
N4 0.0527(7) 0.0538(8) 0.0794(9) -0.0029(7) 0.0256(6) -0.0127(6)
N3 0.0509(7) 0.0573(8) 0.0796(9) -0.0043(7) 0.0302(6) -0.0098(6)
C12 0.0452(7) 0.0438(8) 0.0526(8) -0.0003(6) 0.0128(6) -0.0067(6)
C6 0.0418(7) 0.0345(7) 0.0434(7) 0.0003(5) 0.0081(5) 0.0002(5)
C5 0.0479(8) 0.0436(8) 0.0543(8) 0.0001(6) 0.0140(6) -0.0026(6)
C1 0.0499(8) 0.0383(8) 0.0542(8) 0.0006(6) 0.0071(6) 0.0024(6)
C24 0.0474(7) 0.0424(8) 0.0482(8) -0.0004(6) 0.0087(6) 0.0001(6)
C14 0.0495(8) 0.0602(9) 0.0549(8) 0.0096(7) 0.0057(6) -0.0087(7)
C20 0.0555(8) 0.0511(8) 0.0513(8) 0.0025(6) 0.0104(6) 0.0120(7)
C9 0.0492(8) 0.0494(9) 0.0690(10) -0.0054(7) 0.0240(7) 0.0036(6)
C8 0.0448(7) 0.0410(8) 0.0519(8) -0.0023(6) 0.0126(6) 0.0033(6)
C25 0.0465(8) 0.0409(8) 0.0713(10) 0.0015(7) 0.0154(7) -0.0091(6)
C23 0.0731(10) 0.0564(9) 0.0488(8) -0.0036(7) 0.0168(7) 0.0012(8)
C22 0.0848(12) 0.0631(11) 0.0698(11) -0.0116(8) 0.0323(9) 0.0147(9)
C15 0.0536(9) 0.0599(10) 0.0697(10) -0.0001(8) -0.0019(7) -0.0113(7)
C21 0.0707(11) 0.0700(11) 0.0748(12) -0.0016(9) 0.0189(9) 0.0307(9)
C4 0.0608(9) 0.0541(9) 0.0616(9) 0.0047(7) 0.0204(7) -0.0092(7)
C3 0.0750(11) 0.0505(9) 0.0659(10) 0.0130(7) 0.0105(8) -0.0111(8)
C2 0.0663(10) 0.0409(8) 0.0685(10) 0.0066(7) 0.0049(8) 0.0019(7)
C30 0.0771(11) 0.0554(10) 0.0814(12) -0.0073(9) 0.0248(9) -0.0013(8)
C18 0.0804(12) 0.1035(15) 0.0484(9) 0.0000(9) 0.0129(8) -0.0432(11)
C16 0.0734(11) 0.0843(13) 0.0530(10) -0.0158(9) 0.0001(8) -0.0096(9)
C26 0.0984(15) 0.0658(11) 0.0871(13) 0.0055(10) 0.0019(11) 0.0085(10)
C28 0.0837(15) 0.0572(13) 0.165(3) -0.0129(15) 0.0299(16) 0.0033(11)
C29 0.0969(16) 0.0645(13) 0.1197(18) -0.0199(12) 0.0398(14) -0.0031(12)
C17 0.1123(17) 0.144(2) 0.0454(10) 0.0028(11) 0.0122(10) -0.0513(16)
C27 0.1090(18) 0.0688(13) 0.139(2) 0.0190(14) 0.0031(16) 0.0218(12)

loop_
_atom_type_symbol
_atom_type_description
_atom_type_scat_dispersion_real
_atom_type_scat_dispersion_imag
_atom_type_scat_source
C C 0.0033 0.0016 'International Tables Vol C Tables 4.2.6.8 and 6.1.1.4'
H H 0.0000 0.0000 'International Tables Vol C Tables 4.2.6.8 and 6.1.1.4'
N N 0.0061 0.0033 'International Tables Vol C Tables 4.2.6.8 and 6.1.1.4'

loop_
_geom_angle_atom_site_label_1
_geom_angle_atom_site_label_2
_geom_angle_atom_site_label_3
_geom_angle
_geom_angle_site_symmetry_1
_geom_angle_site_symmetry_3
_geom_angle_publ_flag
N2 C11 C10 121.04(12) . . ?
N2 C11 C12 103.66(11) . . ?
C12 C11 C10 135.11(12) . . ?
C11 N2 C9 128.04(11) . . ?
N3 N2 C11 112.25(11) . . ?
N3 N2 C9 119.53(11) . . ?
C24 C19 C10 119.08(11) . . ?
C20 C19 C10 122.30(11) . . ?
C20 C19 C24 118.56(12) . . ?
C11 C10 C19 108.04(10) . . ?
C11 C10 C13 109.62(10) . . ?
C19 C10 C13 112.21(10) . . ?
C7 C10 C11 106.75(10) . . ?
C7 C10 C19 111.41(10) . . ?
C7 C10 C13 108.65(10) . . ?
C6 C7 C10 131.39(11) . . ?
C8 C7 C10 122.28(12) . . ?
C8 C7 C6 106.18(12) . . ?
C1 N1 H1 125.8 . . ?
C8 N1 H1 125.8 . . ?
C8 N1 C1 108.31(11) . . ?
C14 C13 C10 120.05(12) . . ?
C18 C13 C10 122.74(12) . . ?
C18 C13 C14 117.19(13) . . ?
N3 N4 C12 110.53(12) . . ?
N4 N3 N2 105.87(11) . . ?
C11 C12 C25 132.98(13) . . ?
N4 C12 C11 107.69(12) . . ?
N4 C12 C25 119.31(12) . . ?
C5 C6 C7 135.68(12) . . ?
C5 C6 C1 118.34(12) . . ?
C1 C6 C7 105.97(11) . . ?
C6 C5 H5 120.7 . . ?
C4 C5 C6 118.57(14) . . ?
C4 C5 H5 120.7 . . ?
N1 C1 C6 108.28(12) . . ?
N1 C1 C2 129.62(13) . . ?
C2 C1 C6 122.10(14) . . ?
C19 C24 H24 119.9 . . ?
C23 C24 C19 120.25(13) . . ?
C23 C24 H24 119.9 . . ?
C13 C14 H14 119.2 . . ?
C13 C14 C15 121.63(14) . . ?
C15 C14 H14 119.2 . . ?
C19 C20 H20 119.8 . . ?
C19 C20 C21 120.43(14) . . ?
C21 C20 H20 119.8 . . ?
N2 C9 H9A 110.4 . . ?
N2 C9 H9B 110.4 . . ?
N2 C9 C8 106.80(11) . . ?
H9A C9 H9B 108.6 . . ?
C8 C9 H9A 110.4 . . ?
C8 C9 H9B 110.4 . . ?
C7 C8 N1 111.27(12) . . ?
C7 C8 C9 126.08(13) . . ?
N1 C8 C9 122.65(12) . . ?
C30 C25 C12 120.12(14) . . ?
C26 C25 C12 121.23(16) . . ?
C26 C25 C30 118.40(17) . . ?
C24 C23 H23 119.7 . . ?
C22 C23 C24 120.52(15) . . ?
C22 C23 H23 119.7 . . ?
C23 C22 H22 120.3 . . ?
C21 C22 C23 119.36(15) . . ?
C21 C22 H22 120.3 . . ?
C14 C15 H15 119.7 . . ?
C16 C15 C14 120.61(15) . . ?
C16 C15 H15 119.7 . . ?
C20 C21 H21 119.6 . . ?
C22 C21 C20 120.88(15) . . ?
C22 C21 H21 119.6 . . ?
C5 C4 H4 119.0 . . ?
C5 C4 C3 121.96(15) . . ?
C3 C4 H4 119.0 . . ?
C4 C3 H3 119.6 . . ?
C2 C3 C4 120.83(15) . . ?
C2 C3 H3 119.6 . . ?
C1 C2 H2 120.9 . . ?
C3 C2 C1 118.18(15) . . ?
C3 C2 H2 120.9 . . ?
C25 C30 H30 120.1 . . ?
C25 C30 C29 119.78(19) . . ?
C29 C30 H30 120.1 . . ?
C13 C18 H18 119.4 . . ?
C13 C18 C17 121.22(16) . . ?
C17 C18 H18 119.4 . . ?
C15 C16 H16 120.9 . . ?
C15 C16 C17 118.20(16) . . ?
C17 C16 H16 120.9 . . ?
C25 C26 H26 119.9 . . ?
C25 C26 C27 120.2(2) . . ?
C27 C26 H26 119.9 . . ?
C29 C28 H28 120.4 . . ?
C27 C28 H28 120.4 . . ?
C27 C28 C29 119.2(2) . . ?
C30 C29 H29 119.4 . . ?
C28 C29 C30 121.3(2) . . ?
C28 C29 H29 119.4 . . ?
C18 C17 H17 119.4 . . ?
C16 C17 C18 121.14(17) . . ?
C16 C17 H17 119.4 . . ?
C26 C27 H27 119.4 . . ?
C28 C27 C26 121.2(2) . . ?
C28 C27 H27 119.4 . . ?

loop_
_geom_bond_atom_site_label_1
_geom_bond_atom_site_label_2
_geom_bond_distance
_geom_bond_site_symmetry_2
_geom_bond_publ_flag
C11 N2 1.3571(17) . ?
C11 C10 1.5172(17) . ?
C11 C12 1.3787(19) . ?
N2 N3 1.3392(16) . ?
N2 C9 1.4523(19) . ?
C19 C10 1.5400(17) . ?
C19 C24 1.3903(18) . ?
C19 C20 1.3750(18) . ?
C10 C7 1.5164(18) . ?
C10 C13 1.5462(17) . ?
C7 C6 1.4472(18) . ?
C7 C8 1.3586(18) . ?
N1 H1 0.8600 . ?
N1 C1 1.3709(19) . ?
N1 C8 1.3632(18) . ?
C13 C14 1.378(2) . ?
C13 C18 1.360(2) . ?
N4 N3 1.3079(18) . ?
N4 C12 1.3592(18) . ?
C12 C25 1.484(2) . ?
C6 C5 1.4019(19) . ?
C6 C1 1.4169(18) . ?
C5 H5 0.9300 . ?
C5 C4 1.374(2) . ?
C1 C2 1.388(2) . ?
C24 H24 0.9300 . ?
C24 C23 1.383(2) . ?
C14 H14 0.9300 . ?
C14 C15 1.378(2) . ?
C20 H20 0.9300 . ?
C20 C21 1.379(2) . ?
C9 H9A 0.9700 . ?
C9 H9B 0.9700 . ?
C9 C8 1.485(2) . ?
C25 C30 1.379(2) . ?
C25 C26 1.371(2) . ?
C23 H23 0.9300 . ?
C23 C22 1.367(2) . ?
C22 H22 0.9300 . ?
C22 C21 1.366(2) . ?
C15 H15 0.9300 . ?
C15 C16 1.362(2) . ?
C21 H21 0.9300 . ?
C4 H4 0.9300 . ?
C4 C3 1.396(2) . ?
C3 H3 0.9300 . ?
C3 C2 1.361(2) . ?
C2 H2 0.9300 . ?
C30 H30 0.9300 . ?
C30 C29 1.388(3) . ?
C18 H18 0.9300 . ?
C18 C17 1.385(3) . ?
C16 H16 0.9300 . ?
C16 C17 1.362(3) . ?
C26 H26 0.9300 . ?
C26 C27 1.391(3) . ?
C28 H28 0.9300 . ?
C28 C29 1.350(3) . ?
C28 C27 1.343(4) . ?
C29 H29 0.9300 . ?
C17 H17 0.9300 . ?
C27 H27 0.9300 . ?

loop_
_geom_hbond_atom_site_label_D
_geom_hbond_atom_site_label_H
_geom_hbond_atom_site_label_A
_geom_hbond_distance_DH
_geom_hbond_distance_HA
_geom_hbond_distance_DA
_geom_hbond_angle_DHA
_geom_hbond_site_symmetry_A
_geom_hbond_publ_flag
N1 H1 N4 0.86 2.01 2.8690(17) 175.1 2_455 yes

loop_
_geom_torsion_atom_site_label_1
_geom_torsion_atom_site_label_2
_geom_torsion_atom_site_label_3
_geom_torsion_atom_site_label_4
_geom_torsion
_geom_torsion_site_symmetry_1
_geom_torsion_site_symmetry_2
_geom_torsion_site_symmetry_3
_geom_torsion_site_symmetry_4
_geom_torsion_publ_flag
C11 N2 N3 N4 0.54(16) . . . . ?
C11 N2 C9 C8 15.14(19) . . . . ?
C11 C10 C7 C6 -158.98(13) . . . . ?
C11 C10 C7 C8 26.26(16) . . . . ?
C11 C10 C13 C14 -172.04(13) . . . . ?
C11 C10 C13 C18 6.49(19) . . . . ?
C11 C12 C25 C30 -86.3(2) . . . . ?
C11 C12 C25 C26 99.5(2) . . . . ?
N2 C11 C10 C19 -148.90(12) . . . . ?
N2 C11 C10 C7 -28.97(16) . . . . ?
N2 C11 C10 C13 88.54(14) . . . . ?
N2 C11 C12 N4 -0.46(15) . . . . ?
N2 C11 C12 C25 177.94(15) . . . . ?
N2 C9 C8 C7 -18.06(19) . . . . ?
N2 C9 C8 N1 162.61(13) . . . . ?
C19 C10 C7 C6 -41.25(18) . . . . ?
C19 C10 C7 C8 143.99(12) . . . . ?
C19 C10 C13 C14 67.92(16) . . . . ?
C19 C10 C13 C18 -113.56(16) . . . . ?
C19 C24 C23 C22 0.4(2) . . . . ?
C19 C20 C21 C22 0.4(3) . . . . ?
C10 C11 N2 N3 -175.79(12) . . . . ?
C10 C11 N2 C9 9.2(2) . . . . ?
C10 C11 C12 N4 174.38(14) . . . . ?
C10 C11 C12 C25 -7.2(3) . . . . ?
C10 C19 C24 C23 -177.31(13) . . . . ?
C10 C19 C20 C21 176.79(15) . . . . ?
C10 C7 C6 C5 5.3(3) . . . . ?
C10 C7 C6 C1 -175.44(13) . . . . ?
C10 C7 C8 N1 176.09(12) . . . . ?
C10 C7 C8 C9 -3.3(2) . . . . ?
C10 C13 C14 C15 177.93(14) . . . . ?
C10 C13 C18 C17 -178.19(19) . . . . ?
C7 C10 C13 C14 -55.73(16) . . . . ?
C7 C10 C13 C18 122.80(16) . . . . ?
C7 C6 C5 C4 179.90(15) . . . . ?
C7 C6 C1 N1 -0.09(15) . . . . ?
C7 C6 C1 C2 179.72(13) . . . . ?
N1 C1 C2 C3 -179.73(15) . . . . ?
C13 C10 C7 C6 82.87(16) . . . . ?
C13 C10 C7 C8 -91.89(14) . . . . ?
C13 C14 C15 C16 0.2(3) . . . . ?
C13 C18 C17 C16 0.4(4) . . . . ?
N4 C12 C25 C30 91.97(18) . . . . ?
N4 C12 C25 C26 -82.2(2) . . . . ?
N3 N2 C9 C8 -159.54(12) . . . . ?
N3 N4 C12 C11 0.84(17) . . . . ?
N3 N4 C12 C25 -177.83(13) . . . . ?
C12 C11 N2 N3 -0.04(15) . . . . ?
C12 C11 N2 C9 -175.03(13) . . . . ?
C12 C11 C10 C19 36.9(2) . . . . ?
C12 C11 C10 C7 156.88(15) . . . . ?
C12 C11 C10 C13 -85.61(18) . . . . ?
C12 N4 N3 N2 -0.83(17) . . . . ?
C12 C25 C30 C29 -174.44(16) . . . . ?
C12 C25 C26 C27 174.67(19) . . . . ?
C6 C7 C8 N1 0.18(15) . . . . ?
C6 C7 C8 C9 -179.22(13) . . . . ?
C6 C5 C4 C3 -0.2(2) . . . . ?
C6 C1 C2 C3 0.5(2) . . . . ?
C5 C6 C1 N1 179.34(12) . . . . ?
C5 C6 C1 C2 -0.8(2) . . . . ?
C5 C4 C3 C2 -0.2(3) . . . . ?
C1 N1 C8 C7 -0.24(16) . . . . ?
C1 N1 C8 C9 179.18(13) . . . . ?
C1 C6 C5 C4 0.68(19) . . . . ?
C24 C19 C10 C11 72.93(14) . . . . ?
C24 C19 C10 C7 -44.02(15) . . . . ?
C24 C19 C10 C13 -166.11(11) . . . . ?
C24 C19 C20 C21 -0.2(2) . . . . ?
C24 C23 C22 C21 -0.2(3) . . . . ?
C14 C13 C18 C17 0.4(3) . . . . ?
C14 C15 C16 C17 0.6(3) . . . . ?
C20 C19 C10 C11 -104.03(14) . . . . ?
C20 C19 C10 C7 139.02(13) . . . . ?
C20 C19 C10 C13 16.94(17) . . . . ?
C20 C19 C24 C23 -0.2(2) . . . . ?
C9 N2 N3 N4 176.01(13) . . . . ?
C8 C7 C6 C5 -179.33(15) . . . . ?
C8 C7 C6 C1 -0.05(14) . . . . ?
C8 N1 C1 C6 0.20(15) . . . . ?
C8 N1 C1 C2 -179.59(15) . . . . ?
C25 C30 C29 C28 -0.9(3) . . . . ?
C25 C26 C27 C28 0.3(4) . . . . ?
C23 C22 C21 C20 -0.2(3) . . . . ?
C15 C16 C17 C18 -0.9(4) . . . . ?
C4 C3 C2 C1 0.0(2) . . . . ?
C30 C25 C26 C27 0.4(3) . . . . ?
C18 C13 C14 C15 -0.7(2) . . . . ?
C26 C25 C30 C29 -0.1(3) . . . . ?
C29 C28 C27 C26 -1.2(4) . . . . ?
C27 C28 C29 C30 1.5(4) . . . . ?

loop_
_smtbx_masks_void_nr
_smtbx_masks_void_average_x
_smtbx_masks_void_average_y
_smtbx_masks_void_average_z
_smtbx_masks_void_volume
_smtbx_masks_void_count_electrons
_smtbx_masks_void_content
1 0.000 0.000 0.000 13.3 0.2 ?
2 0.000 0.000 0.500 388.4 4.5 '2 ?'
3 0.500 0.500 1.000 388.4 4.5 '2 ?'
4 0.500 0.500 0.500 13.3 0.2 ?
